data_7118448
loop_
_publ_author_name
'Hou, Xuhe'
'Ma, Hongli'
'Zhang, Zhenhua'
'Xie, Lei'
'Qin, Zhaohai'
'Fu, Bin'

_publ_section_title
;
 An efficient approach for the construction of trifluoromethylated
 all-carbon quaternary stereocenters: enantioselective Ni(ii)-catalyzed
 Michael addition of 2-acetyl azaarene to \b,\b-disubstituted
 nitroalkenes.
;
_journal_issue 7
_journal_name_full 'Chemical communications (Cambridge, England)'
_journal_page_first 1470
_journal_page_last 1473
_journal_paper_doi 10.1039/c5cc08480f
_journal_volume 52
_journal_year 2016
_chemical_absolute_configuration ad
_chemical_formula_moiety 'C14 H10 Cl F3 N2 O3 S'
_chemical_formula_sum 'C14 H10 Cl F3 N2 O3 S'
_chemical_formula_weight 378.75
_chemical_melting_point 385.0(10)
_chemical_name_systematic (R)-3-(4-chlorophenyl)-4,4,4-trifluoro-3-(nitromethyl)-1-(thiazol-2-yl)butan-1-one
_space_group_crystal_system orthorhombic
_space_group_IT_number 19
_space_group_name_Hall 'P 2ac 2ab'
_space_group_name_H-M_alt 'P 21 21 21'
_symmetry_space_group_name_Hall 'P 2ac 2ab'
_symmetry_space_group_name_H-M 'P 21 21 21'
_atom_sites_solution_hydrogens geom
_atom_sites_solution_primary direct
_atom_sites_solution_secondary difmap
_audit_creation_date 2014-10-24
_audit_creation_method
;
  Olex2 1.1
  (compiled 2011.02.15 svn.r1672, GUI svn.r3494)
;
_audit_update_record
;
2015-02-26 deposited with the CCDC.
2015-11-24 downloaded from the CCDC.
;
_cell_angle_alpha 90.00
_cell_angle_beta 90.00
_cell_angle_gamma 90.00
_cell_formula_units_Z 4
_cell_length_a 10.2939(5)
_cell_length_b 10.7278(3)
_cell_length_c 14.0751(7)
_cell_measurement_reflns_used 4268
_cell_measurement_temperature 103.3
_cell_measurement_theta_max 70.6890
_cell_measurement_theta_min 4.2936
_cell_volume 1554.33(12)
_computing_cell_refinement
;
CrysAlisPro, Agilent Technologies,
Version 1.171.35.11 (release 16-05-2011 CrysAlis171 .NET)
(compiled May 16 2011,17:55:39)
;
_computing_data_collection
;
CrysAlisPro, Agilent Technologies,
Version 1.171.35.11 (release 16-05-2011 CrysAlis171 .NET)
(compiled May 16 2011,17:55:39)
;
_computing_data_reduction
;
CrysAlisPro, Agilent Technologies,
Version 1.171.35.11 (release 16-05-2011 CrysAlis171 .NET)
(compiled May 16 2011,17:55:39)
;
_computing_molecular_graphics
;
O. V. Dolomanov, L. J. Bourhis, R. J. Gildea, J. A. K. Howard and H. Puschmann,
OLEX2: a complete structure solution, refinement and analysis program.
J. Appl. Cryst. (2009). 42, 339-341.
;
_computing_publication_material
;
O. V. Dolomanov, L. J. Bourhis, R. J. Gildea, J. A. K. Howard and H. Puschmann,
OLEX2: a complete structure solution, refinement and analysis program.
J. Appl. Cryst. (2009). 42, 339-341.
;
_computing_structure_refinement 'SHELXL-97 (Sheldrick, 1997)'
_computing_structure_solution 'A short history of SHELX (Sheldrick, 2007)/Bruker'
_diffrn_ambient_temperature 103.3
_diffrn_detector_area_resol_mean 16.0971
_diffrn_measured_fraction_theta_full 0.990
_diffrn_measured_fraction_theta_max 0.990
_diffrn_measurement_details
;
  1 omega  -31.00    6.00   1.0000    1.5000
omega____ theta____ kappa____ phi______ frames
    -       -3.5000  -45.0000  150.0000 37

  2 omega  -31.00   19.00   1.0000    1.5000
omega____ theta____ kappa____ phi______ frames
    -       36.8122  -77.0000   60.0000 50

  3 omega  -11.00   48.00   1.0000    1.5000
omega____ theta____ kappa____ phi______ frames
    -       36.8122  -92.0000  -68.0000 59

  4 omega   19.00  100.00   1.0000    1.5000
omega____ theta____ kappa____ phi______ frames
    -       36.8122   77.0000 -180.0000 81

  5 omega   26.00   90.00   1.0000    1.5000
omega____ theta____ kappa____ phi______ frames
    -       36.8122   37.0000  -30.0000 64

  6 omega   43.00   76.00   1.0000    2.0000
omega____ theta____ kappa____ phi______ frames
    -      108.0000  -45.0000  -30.0000 33

  7 omega  102.00  127.00   1.0000    2.0000
omega____ theta____ kappa____ phi______ frames
    -      108.0000  111.0000 -120.0000 25

  8 omega   72.00   98.00   1.0000    2.0000
omega____ theta____ kappa____ phi______ frames
    -      108.0000  -45.0000  -90.0000 26

  9 omega   46.00   90.00   1.0000    2.0000
omega____ theta____ kappa____ phi______ frames
    -      108.0000  -45.0000  120.0000 44

 10 omega   97.00  170.00   1.0000    2.0000
omega____ theta____ kappa____ phi______ frames
    -      108.0000   45.0000   60.0000 73

 11 omega   57.00  125.00   1.0000    2.0000
omega____ theta____ kappa____ phi______ frames
    -      108.0000  -77.0000 -180.0000 68

 12 omega  112.00  159.00   1.0000    2.0000
omega____ theta____ kappa____ phi______ frames
    -      108.0000  111.0000    0.0000 47

 13 omega  146.00  172.00   1.0000    2.0000
omega____ theta____ kappa____ phi______ frames
    -      108.0000  111.0000 -120.0000 26

 14 omega   37.00  141.00   1.0000    2.0000
omega____ theta____ kappa____ phi______ frames
    -      108.0000  -15.0000   60.0000 104

 15 omega   -1.00   60.00   1.0000    1.5000
omega____ theta____ kappa____ phi______ frames
    -       35.8220  -92.0000  111.0000 61

 16 omega   21.00   48.00   1.0000    1.5000
omega____ theta____ kappa____ phi______ frames
    -       35.8220  -77.0000 -120.0000 27

 17 omega   43.00   69.00   1.0000    2.0000
omega____ theta____ kappa____ phi______ frames
    -      108.0000  -31.0000 -101.0000 26

 18 omega   87.00  123.00   1.0000    2.0000
omega____ theta____ kappa____ phi______ frames
    -      108.0000  -77.0000   60.0000 36

 19 omega  149.00  175.00   1.0000    2.0000
omega____ theta____ kappa____ phi______ frames
    -      108.0000   77.0000 -120.0000 26

 20 omega   98.00  130.00   1.0000    2.0000
omega____ theta____ kappa____ phi______ frames
    -      108.0000   77.0000 -120.0000 32
;
_diffrn_measurement_device_type 'Xcalibur, Eos, Gemini'
_diffrn_measurement_method '\w scans'
_diffrn_orient_matrix_UB_11 -0.0354981000
_diffrn_orient_matrix_UB_12 -0.1290457000
_diffrn_orient_matrix_UB_13 -0.0404210000
_diffrn_orient_matrix_UB_21 0.1452297000
_diffrn_orient_matrix_UB_22 -0.0281777000
_diffrn_orient_matrix_UB_23 -0.0161229000
_diffrn_orient_matrix_UB_31 0.0089275000
_diffrn_orient_matrix_UB_32 -0.0563222000
_diffrn_orient_matrix_UB_33 0.1003011000
_diffrn_radiation_monochromator graphite
_diffrn_radiation_type 'Cu K\a'
_diffrn_radiation_wavelength 1.5418
_diffrn_reflns_av_R_equivalents 0.0261
_diffrn_reflns_av_unetI/netI 0.0305
_diffrn_reflns_limit_h_max 12
_diffrn_reflns_limit_h_min -12
_diffrn_reflns_limit_k_max 12
_diffrn_reflns_limit_k_min -13
_diffrn_reflns_limit_l_max 17
_diffrn_reflns_limit_l_min -11
_diffrn_reflns_number 6648
_diffrn_reflns_theta_full 70.88
_diffrn_reflns_theta_max 70.88
_diffrn_reflns_theta_min 5.18
_diffrn_source 'Enhance (Cu) X-ray Source'
_exptl_absorpt_coefficient_mu 3.919
_exptl_absorpt_correction_T_max 1.00000
_exptl_absorpt_correction_T_min 0.62702
_exptl_absorpt_correction_type multi-scan
_exptl_absorpt_process_details
;
CrysAlisPro, Agilent Technologies,
Version 1.171.35.11 (release 16-05-2011 CrysAlis171 .NET)
(compiled May 16 2011,17:55:39)
Empirical absorption correction using spherical harmonics,
 implemented in SCALE3 ABSPACK scaling algorithm.
;
_exptl_crystal_colour colorless
_exptl_crystal_density_diffrn 1.619
_exptl_crystal_density_method 'not measured'
_exptl_crystal_F_000 768
_exptl_crystal_recrystallization_method 'Re-crystallisation from solvent: Petroleum ether/dichloromethane'
_exptl_crystal_size_max 0.55
_exptl_crystal_size_mid 0.50
_exptl_crystal_size_min 0.50
_refine_diff_density_max 0.302
_refine_diff_density_min -0.231
_refine_diff_density_rms 0.053
_refine_ls_abs_structure_details 'Flack H D (1983), Acta Cryst. A39, 876-881'
_refine_ls_abs_structure_Flack -0.014(12)
_refine_ls_extinction_coef 0.0100(4)
_refine_ls_extinction_expression Fc^*^=kFc[1+0.001xFc^2^\l^3^/sin(2\q)]^-1/4^
_refine_ls_extinction_method SHELXL
_refine_ls_goodness_of_fit_ref 1.081
_refine_ls_hydrogen_treatment mixed
_refine_ls_matrix_type full
_refine_ls_number_parameters 218
_refine_ls_number_reflns 2943
_refine_ls_number_restraints 12
_refine_ls_restrained_S_all 1.086
_refine_ls_R_factor_all 0.0281
_refine_ls_R_factor_gt 0.0276
_refine_ls_shift/su_max 0.001
_refine_ls_shift/su_mean 0.000
_refine_ls_structure_factor_coef Fsqd
_refine_ls_weighting_details 'calc w=1/[\s^2^(Fo^2^)+(0.0427P)^2^+0.3242P] where P=(Fo^2^+2Fc^2^)/3'
_refine_ls_weighting_scheme calc
_refine_ls_wR_factor_gt 0.0705
_refine_ls_wR_factor_ref 0.0708
_reflns_number_gt 2903
_reflns_number_total 2943
_reflns_threshold_expression >2sigma(I)
_cod_data_source_file c5cc08480f2.cif
_cod_data_source_block exp_2475
_cod_depositor_comments
;
The following automatic conversions were performed:

'_chemical_melting_point' value '384-386' was changed to '385.0(10)'
- the average value was taken and precision was estimated.

Automatic conversion script
Id: cif_fix_values 4268 2015-11-12 08:31:59Z antanas 
;
_cod_database_code 7118448
_reflns_odcompleteness_completeness 99.88
_reflns_odcompleteness_iscentric 1
_reflns_odcompleteness_theta 66.97

loop_
_space_group_symop_id
_space_group_symop_operation_xyz
1 'x, y, z'
2 '-x+1/2, -y, z+1/2'
3 'x+1/2, -y+1/2, -z'
4 '-x, y+1/2, -z+1/2'

loop_
_atom_site_label
_atom_site_type_symbol
_atom_site_fract_x
_atom_site_fract_y
_atom_site_fract_z
_atom_site_U_iso_or_equiv
_atom_site_adp_type
_atom_site_occupancy
_atom_site_symmetry_multiplicity
_atom_site_calc_flag
_atom_site_refinement_flags
Cl1 Cl 0.19602(4) 0.56407(5) 0.83719(4) 0.02107(14) Uani 1 1 d .
S1 S -0.52524(6) 0.70605(5) 1.03146(3) 0.01958(14) Uani 1 1 d .
F1 F -0.28169(11) 0.50827(11) 0.53728(8) 0.0160(2) Uani 1 1 d .
F2 F -0.48245(11) 0.47657(10) 0.57544(7) 0.0128(2) Uani 1 1 d .
F3 F -0.33076(11) 0.37609(10) 0.64716(8) 0.0126(2) Uani 1 1 d .
O1 O -0.38386(13) 0.74757(13) 0.84744(10) 0.0139(3) Uani 1 1 d .
O3 O -0.52995(16) 0.71902(13) 0.50955(10) 0.0214(3) Uani 1 1 d .
C5 C -0.45363(15) 0.56307(16) 0.76387(12) 0.0057(3) Uani 1 1 d .
H5A H -0.5404 0.5709 0.7377 0.007 Uiso 1 1 calc R
H5B H -0.4424 0.4775 0.7845 0.007 Uiso 1 1 calc R
O2 O -0.60313(13) 0.75209(14) 0.65188(11) 0.0185(3) Uani 1 1 d .
C11 C -0.05550(17) 0.49646(17) 0.82952(13) 0.0101(3) Uani 1 1 d .
H11 H -0.0345 0.4379 0.8757 0.012 Uiso 1 1 calc R
N2 N -0.56209(15) 0.49648(16) 0.94734(11) 0.0111(3) Uani 1 1 d .
C12 C 0.03779(16) 0.57748(18) 0.79559(13) 0.0104(4) Uani 1 1 d .
C13 C 0.00740(18) 0.66739(19) 0.72844(14) 0.0132(4) Uani 1 1 d .
H13 H 0.0707 0.7223 0.7068 0.016 Uiso 1 1 calc R
N1 N -0.51524(16) 0.73010(14) 0.59555(12) 0.0114(3) Uani 1 1 d .
C1 C -0.6216(2) 0.4902(2) 1.03421(14) 0.0176(4) Uani 1 1 d .
H1 H -0.6654 0.4192 1.0545 0.021 Uiso 1 1 calc R
C9 C -0.21427(16) 0.59152(17) 0.72518(12) 0.0054(3) Uani 1 1 d U
C3 C -0.50826(17) 0.60617(17) 0.93651(12) 0.0077(3) Uani 1 1 d U
C6 C -0.35332(16) 0.59212(16) 0.68530(12) 0.0060(3) Uani 1 1 d .
C10 C -0.18066(17) 0.50337(17) 0.79400(12) 0.0085(3) Uani 1 1 d .
H10 H -0.2435 0.4484 0.8163 0.010 Uiso 1 1 calc R
C14 C -0.11866(17) 0.67444(17) 0.69398(13) 0.0097(4) Uani 1 1 d .
H14 H -0.1398 0.7352 0.6495 0.012 Uiso 1 1 calc R
C2 C -0.6125(2) 0.5936(2) 1.08850(14) 0.0218(5) Uani 1 1 d .
H2 H -0.6488 0.6023 1.1486 0.026 Uiso 1 1 calc R
C7 C -0.36121(17) 0.48721(18) 0.61093(12) 0.0086(4) Uani 1 1 d .
C8 C -0.37976(17) 0.71835(16) 0.63431(13) 0.0083(4) Uani 1 1 d .
H8A H -0.3645 0.7858 0.6788 0.010 Uiso 1 1 calc R
H8B H -0.3184 0.7277 0.5825 0.010 Uiso 1 1 calc R
C4 C -0.44107(16) 0.64886(17) 0.84926(13) 0.0071(3) Uani 1 1 d .

loop_
_atom_site_aniso_label
_atom_site_aniso_U_11
_atom_site_aniso_U_22
_atom_site_aniso_U_33
_atom_site_aniso_U_23
_atom_site_aniso_U_13
_atom_site_aniso_U_12
Cl1 0.00590(19) 0.0305(3) 0.0269(3) -0.0017(2) -0.00411(17) 0.00166(18)
S1 0.0438(3) 0.0089(2) 0.0061(2) -0.00216(17) 0.0049(2) 0.0052(2)
F1 0.0239(6) 0.0177(6) 0.0063(5) -0.0038(5) 0.0048(4) 0.0006(5)
F2 0.0161(5) 0.0099(5) 0.0124(5) -0.0034(4) -0.0083(4) -0.0008(4)
F3 0.0218(5) 0.0041(5) 0.0120(5) -0.0021(4) -0.0041(4) 0.0037(4)
O1 0.0181(6) 0.0085(6) 0.0152(7) -0.0054(6) 0.0026(5) -0.0036(5)
O3 0.0388(9) 0.0132(7) 0.0122(7) -0.0012(6) -0.0158(6) 0.0071(7)
C5 0.0063(7) 0.0054(8) 0.0054(7) -0.0005(7) -0.0007(6) 0.0000(7)
O2 0.0155(6) 0.0167(7) 0.0234(8) 0.0005(6) -0.0014(6) 0.0064(6)
C11 0.0141(8) 0.0090(8) 0.0072(8) -0.0003(7) -0.0012(6) 0.0040(7)
N2 0.0120(7) 0.0125(8) 0.0087(7) 0.0003(7) 0.0004(5) 0.0022(6)
C12 0.0052(7) 0.0137(9) 0.0123(8) -0.0067(7) -0.0003(6) 0.0017(7)
C13 0.0085(8) 0.0136(9) 0.0175(9) 0.0016(8) 0.0042(7) -0.0037(7)
N1 0.0191(8) 0.0032(7) 0.0118(8) -0.0015(6) -0.0071(6) 0.0035(6)
C1 0.0233(9) 0.0183(10) 0.0111(9) 0.0052(8) 0.0061(8) 0.0012(9)
C9 0.0062(6) 0.0052(6) 0.0046(6) -0.0032(6) 0.0012(5) 0.0006(5)
C3 0.0081(6) 0.0083(7) 0.0067(6) -0.0011(5) -0.0021(5) 0.0049(6)
C6 0.0084(7) 0.0044(8) 0.0052(8) 0.0009(6) -0.0004(6) 0.0011(6)
C10 0.0096(7) 0.0065(8) 0.0095(8) 0.0014(7) 0.0010(6) -0.0009(7)
C14 0.0120(8) 0.0079(8) 0.0093(8) 0.0037(7) 0.0041(7) 0.0004(7)
C2 0.0391(12) 0.0193(11) 0.0071(9) 0.0048(8) 0.0083(9) 0.0118(10)
C7 0.0111(8) 0.0074(9) 0.0072(8) -0.0009(7) -0.0020(6) 0.0006(7)
C8 0.0122(8) 0.0048(8) 0.0080(8) 0.0018(7) -0.0027(6) 0.0007(7)
C4 0.0068(7) 0.0067(8) 0.0078(8) -0.0013(7) -0.0014(6) 0.0042(6)

loop_
_atom_type_symbol
_atom_type_description
_atom_type_scat_dispersion_real
_atom_type_scat_dispersion_imag
_atom_type_scat_source
C C 0.0181 0.0091 'International Tables Vol C Tables 4.2.6.8 and 6.1.1.4'
H H 0.0000 0.0000 'International Tables Vol C Tables 4.2.6.8 and 6.1.1.4'
Cl Cl 0.3639 0.7018 'International Tables Vol C Tables 4.2.6.8 and 6.1.1.4'
F F 0.0727 0.0534 'International Tables Vol C Tables 4.2.6.8 and 6.1.1.4'
N N 0.0311 0.0180 'International Tables Vol C Tables 4.2.6.8 and 6.1.1.4'
O O 0.0492 0.0322 'International Tables Vol C Tables 4.2.6.8 and 6.1.1.4'
S S 0.3331 0.5567 'International Tables Vol C Tables 4.2.6.8 and 6.1.1.4'

loop_
_geom_angle_atom_site_label_1
_geom_angle_atom_site_label_2
_geom_angle_atom_site_label_3
_geom_angle
C2 S1 C3 88.78(10)
H5A C5 H5B 107.8
C6 C5 H5A 109.0
C6 C5 H5B 109.0
C4 C5 H5A 109.0
C4 C5 H5B 109.0
C4 C5 C6 112.78(14)
C12 C11 H11 120.4
C12 C11 C10 119.27(17)
C10 C11 H11 120.4
C3 N2 C1 109.72(17)
C11 C12 Cl1 118.92(15)
C11 C12 C13 121.13(16)
C13 C12 Cl1 119.94(14)
C12 C13 H13 120.4
C12 C13 C14 119.17(17)
C14 C13 H13 120.4
O3 N1 O2 124.48(18)
O3 N1 C8 117.72(17)
O2 N1 C8 117.79(15)
N2 C1 H1 122.1
C2 C1 N2 115.72(19)
C2 C1 H1 122.1
C10 C9 C6 119.11(15)
C10 C9 C14 118.31(16)
C14 C9 C6 122.57(16)
N2 C3 S1 115.20(13)
N2 C3 C4 124.86(16)
C4 C3 S1 119.88(13)
C5 C6 C8 112.87(14)
C9 C6 C5 111.10(14)
C9 C6 C7 107.12(13)
C9 C6 C8 109.56(14)
C7 C6 C5 107.70(14)
C7 C6 C8 108.26(14)
C11 C10 C9 121.15(16)
C11 C10 H10 119.4
C9 C10 H10 119.4
C13 C14 C9 120.94(17)
C13 C14 H14 119.5
C9 C14 H14 119.5
S1 C2 H2 124.7
C1 C2 S1 110.56(15)
C1 C2 H2 124.7
F1 C7 F2 107.04(14)
F1 C7 C6 111.75(14)
F2 C7 C6 111.25(14)
F3 C7 F1 107.63(15)
F3 C7 F2 106.46(15)
F3 C7 C6 112.40(14)
N1 C8 C6 113.75(14)
N1 C8 H8A 108.8
N1 C8 H8B 108.8
C6 C8 H8A 108.8
C6 C8 H8B 108.8
H8A C8 H8B 107.7
O1 C4 C5 123.64(16)
O1 C4 C3 120.95(16)
C3 C4 C5 115.38(14)

loop_
_geom_bond_atom_site_label_1
_geom_bond_atom_site_label_2
_geom_bond_distance
Cl1 C12 1.7368(17)
S1 C3 1.7218(17)
S1 C2 1.705(2)
F1 C7 1.340(2)
F2 C7 1.349(2)
F3 C7 1.334(2)
O1 C4 1.212(2)
O3 N1 1.226(2)
C5 H5A 0.9700
C5 H5B 0.9700
C5 C6 1.545(2)
C5 C4 1.519(2)
O2 N1 1.226(2)
C11 H11 0.9300
C11 C12 1.380(3)
C11 C10 1.384(2)
N2 C1 1.369(3)
N2 C3 1.310(3)
C12 C13 1.386(3)
C13 H13 0.9300
C13 C14 1.387(3)
N1 C8 1.503(2)
C1 H1 0.9300
C1 C2 1.350(3)
C9 C6 1.537(2)
C9 C10 1.397(3)
C9 C14 1.398(2)
C3 C4 1.482(2)
C6 C7 1.539(2)
C6 C8 1.557(2)
C10 H10 0.9300
C14 H14 0.9300
C2 H2 0.9300
C8 H8A 0.9700
C8 H8B 0.9700

loop_
_geom_torsion_atom_site_label_1
_geom_torsion_atom_site_label_2
_geom_torsion_atom_site_label_3
_geom_torsion_atom_site_label_4
_geom_torsion
Cl1 C12 C13 C14 178.16(14)
S1 C3 C4 O1 9.1(2)
S1 C3 C4 C5 -168.93(12)
O3 N1 C8 C6 -104.67(19)
C5 C6 C7 F1 176.81(14)
C5 C6 C7 F2 57.23(18)
C5 C6 C7 F3 -62.05(18)
C5 C6 C8 N1 -53.64(19)
O2 N1 C8 C6 76.5(2)
C11 C12 C13 C14 -0.9(3)
N2 C1 C2 S1 -0.5(3)
N2 C3 C4 O1 -173.52(17)
N2 C3 C4 C5 8.5(2)
C12 C11 C10 C9 -0.6(3)
C12 C13 C14 C9 -0.8(3)
C1 N2 C3 S1 0.8(2)
C1 N2 C3 C4 -176.69(16)
C9 C6 C7 F1 -63.60(18)
C9 C6 C7 F2 176.82(14)
C9 C6 C7 F3 57.54(18)
C9 C6 C8 N1 -178.02(14)
C3 S1 C2 C1 0.74(17)
C3 N2 C1 C2 -0.2(3)
C6 C5 C4 O1 17.8(2)
C6 C5 C4 C3 -164.21(14)
C6 C9 C10 C11 177.71(16)
C6 C9 C14 C13 -176.99(16)
C10 C11 C12 Cl1 -177.50(13)
C10 C11 C12 C13 1.6(3)
C10 C9 C6 C5 38.0(2)
C10 C9 C6 C7 -79.40(19)
C10 C9 C6 C8 163.38(15)
C10 C9 C14 C13 1.7(3)
C14 C9 C6 C5 -143.30(17)
C14 C9 C6 C7 99.32(19)
C14 C9 C6 C8 -17.9(2)
C14 C9 C10 C11 -1.1(3)
C2 S1 C3 N2 -0.93(15)
C2 S1 C3 C4 176.71(15)
C7 C6 C8 N1 65.48(18)
C8 C6 C7 F1 54.47(18)
C8 C6 C7 F2 -65.12(18)
C8 C6 C7 F3 175.61(14)
C4 C5 C6 C9 54.06(19)
C4 C5 C6 C7 171.08(13)
C4 C5 C6 C8 -69.47(18)
